data_7107253
loop_
_publ_author_name
'SM Ibrahim Al-Rafia'
'Adam C. Malcolm'
'Robert McDonald'
'Michael J. Ferguson'
'Eric Rivard'

_publ_section_title
;
 Efficient generation of stable adducts of Si(II) dihydride
;
_journal_name_full Chem.Commun.
_journal_page_first 1308
_journal_paper_doi 10.1039/c2cc17101e
_journal_volume 48
_journal_year 2012
_chemical_formula_moiety 'C32 H38 N2 O5 Si W, 0.5(C6 H14)'
_chemical_formula_sum 'C35 H45 N2 O5 Si W'
_chemical_formula_weight 785.67
_chemical_name_common 3
_chemical_name_systematic
;
?
;
_space_group_IT_number 61
_symmetry_cell_setting orthorhombic
_symmetry_space_group_name_Hall '-P 2ac 2ab'
_symmetry_space_group_name_H-M 'P b c a'
_atom_sites_solution_hydrogens geom
_atom_sites_solution_primary direct
_atom_sites_solution_secondary difmap
_audit_creation_method SHELXL-97
_cell_angle_alpha 90.00
_cell_angle_beta 90.00
_cell_angle_gamma 90.00
_cell_formula_units_Z 8
_cell_length_a 14.2434(15)
_cell_length_b 18.594(2)
_cell_length_c 27.175(3)
_cell_measurement_reflns_used 9403
_cell_measurement_temperature 173(2)
_cell_measurement_theta_max 23.53
_cell_measurement_theta_min 2.19
_cell_volume 7197.1(13)
_computing_cell_refinement 'Bruker SAINT'
_computing_data_collection 'Bruker APEX2'
_computing_data_reduction 'Bruker SAINT'
_computing_molecular_graphics 'Bruker SHELXTL'
_computing_publication_material 'Bruker SHELXTL'
_computing_structure_refinement 'SHELXL-97 (Sheldrick, 2008)'
_computing_structure_solution 'DIRDIF-2008 (Beurskens et al., 2008)'
_diffrn_ambient_temperature 173(2)
_diffrn_measured_fraction_theta_full 1.000
_diffrn_measured_fraction_theta_max 1.000
_diffrn_measurement_device_type 'Bruker APEX-II CCD'
_diffrn_measurement_method '\w scans'
_diffrn_radiation_monochromator graphite
_diffrn_radiation_source 'fine-focus sealed tube'
_diffrn_radiation_type MoK\a
_diffrn_radiation_wavelength 0.71073
_diffrn_reflns_av_R_equivalents 0.1106
_diffrn_reflns_av_sigmaI/netI 0.0536
_diffrn_reflns_limit_h_max 17
_diffrn_reflns_limit_h_min -17
_diffrn_reflns_limit_k_max 22
_diffrn_reflns_limit_k_min -22
_diffrn_reflns_limit_l_max 32
_diffrn_reflns_limit_l_min -32
_diffrn_reflns_number 50262
_diffrn_reflns_theta_full 25.50
_diffrn_reflns_theta_max 25.50
_diffrn_reflns_theta_min 1.50
_exptl_absorpt_coefficient_mu 3.284
_exptl_absorpt_correction_T_max 0.6901
_exptl_absorpt_correction_T_min 0.5201
_exptl_absorpt_correction_type integration
_exptl_absorpt_process_details 'SADABS (Sheldrick, 2008)'
_exptl_crystal_colour yellow
_exptl_crystal_density_diffrn 1.450
_exptl_crystal_density_method 'not measured'
_exptl_crystal_description plate
_exptl_crystal_F_000 3176
_exptl_crystal_size_max 0.23
_exptl_crystal_size_mid 0.15
_exptl_crystal_size_min 0.12
_refine_diff_density_max 4.579
_refine_diff_density_min -4.960
_refine_diff_density_rms 0.222
_refine_ls_extinction_method none
_refine_ls_goodness_of_fit_ref 1.162
_refine_ls_hydrogen_treatment mixed
_refine_ls_matrix_type full
_refine_ls_number_parameters 413
_refine_ls_number_reflns 6703
_refine_ls_number_restraints 7
_refine_ls_restrained_S_all 1.161
_refine_ls_R_factor_all 0.1119
_refine_ls_R_factor_gt 0.0850
_refine_ls_shift/su_max 0.001
_refine_ls_shift/su_mean 0.000
_refine_ls_structure_factor_coef Fsqd
_refine_ls_weighting_details 'calc w=1/[\s^2^(Fo^2^)+(0.0781P)^2^+163.3664P] where P=(Fo^2^+2Fc^2^)/3'
_refine_ls_weighting_scheme calc
_refine_ls_wR_factor_gt 0.2093
_refine_ls_wR_factor_ref 0.2254
_reflns_number_gt 4839
_reflns_number_total 6703
_reflns_threshold_expression I>2\s(I)
_cod_data_source_file c2cc17101e.txt
_cod_data_source_block riv11a6
_cod_original_cell_volume 7196.9(13)
_cod_database_code 7107253

loop_
_symmetry_equiv_pos_as_xyz
'x, y, z'
'-x+1/2, -y, z+1/2'
'-x, y+1/2, -z+1/2'
'x+1/2, -y+1/2, -z'
'-x, -y, -z'
'x-1/2, y, -z-1/2'
'x, -y-1/2, z-1/2'
'-x-1/2, y-1/2, z'

loop_
_atom_site_label
_atom_site_type_symbol
_atom_site_fract_x
_atom_site_fract_y
_atom_site_fract_z
_atom_site_U_iso_or_equiv
_atom_site_adp_type
_atom_site_occupancy
_atom_site_symmetry_multiplicity
_atom_site_calc_flag
_atom_site_refinement_flags
_atom_site_disorder_assembly
_atom_site_disorder_group
W W -0.08831(4) -0.09280(3) 0.31101(2) 0.0324(2) Uani 1 1 d . . .
Si Si -0.0356(2) 0.00671(19) 0.37075(13) 0.0296(8) Uani 1 1 d D . .
H1 H -0.029(9) -0.001(7) 0.419(3) 0.03(2) Uiso 1 1 d D . .
H2 H -0.096(8) 0.060(6) 0.378(5) 0.03(2) Uiso 1 1 d D . .
O1 O -0.1680(8) -0.2085(6) 0.2384(4) 0.054(3) Uani 1 1 d . . .
O2 O -0.1777(7) 0.0314(6) 0.2448(4) 0.049(3) Uani 1 1 d . . .
O3 O 0.1165(7) -0.0943(6) 0.2635(4) 0.054(3) Uani 1 1 d . . .
O4 O -0.0230(9) -0.2148(7) 0.3849(4) 0.065(3) Uani 1 1 d . . .
O5 O -0.2794(8) -0.0897(7) 0.3714(4) 0.060(3) Uani 1 1 d . . .
N1 N 0.1577(7) 0.0624(6) 0.3817(4) 0.028(2) Uani 1 1 d . . .
N2 N 0.0860(7) 0.1145(6) 0.3215(4) 0.028(2) Uani 1 1 d . . .
C1 C -0.1366(11) -0.1655(8) 0.2650(5) 0.042(3) Uani 1 1 d . . .
C2 C -0.1417(11) -0.0133(8) 0.2677(5) 0.041(3) Uani 1 1 d . . .
C3 C 0.0425(11) -0.0928(8) 0.2788(6) 0.043(3) Uani 1 1 d . . .
C4 C -0.0478(11) -0.1696(8) 0.3578(5) 0.042(3) Uani 1 1 d . . .
C5 C -0.2096(11) -0.0907(8) 0.3489(5) 0.042(3) Uani 1 1 d . . .
C6 C 0.0729(8) 0.0655(7) 0.3573(4) 0.028(3) Uani 1 1 d . . .
C7 C 0.2194(9) 0.1108(7) 0.3604(5) 0.033(3) Uani 1 1 d . . .
H7 H 0.2821 0.1196 0.3707 0.040 Uiso 1 1 calc R . .
C8 C 0.1760(9) 0.1432(7) 0.3228(5) 0.037(3) Uani 1 1 d . . .
H8 H 0.2015 0.1785 0.3014 0.045 Uiso 1 1 calc R . .
C11 C 0.1760(8) 0.0287(7) 0.4286(5) 0.031(3) Uani 1 1 d . . .
C12 C 0.2118(9) -0.0426(8) 0.4283(5) 0.035(3) Uani 1 1 d . . .
C13 C 0.2322(10) -0.0712(8) 0.4739(6) 0.044(4) Uani 1 1 d . . .
H13 H 0.2575 -0.1184 0.4755 0.053 Uiso 1 1 calc R . .
C14 C 0.2177(11) -0.0349(9) 0.5166(6) 0.048(4) Uani 1 1 d . . .
H14 H 0.2314 -0.0570 0.5472 0.058 Uiso 1 1 calc R . .
C15 C 0.1823(11) 0.0352(9) 0.5151(5) 0.047(4) Uani 1 1 d . . .
H15 H 0.1734 0.0610 0.5449 0.057 Uiso 1 1 calc R . .
C16 C 0.1602(10) 0.0672(8) 0.4709(5) 0.038(3) Uani 1 1 d . . .
C17 C 0.2314(10) -0.0817(8) 0.3815(5) 0.041(3) Uani 1 1 d . . .
H17 H 0.1861 -0.0640 0.3561 0.050 Uiso 1 1 calc R . .
C18 C 0.2204(12) -0.1635(8) 0.3853(7) 0.061(5) Uani 1 1 d . . .
H18A H 0.1563 -0.1750 0.3958 0.073 Uiso 1 1 calc R . .
H18B H 0.2652 -0.1823 0.4094 0.073 Uiso 1 1 calc R . .
H18C H 0.2325 -0.1854 0.3531 0.073 Uiso 1 1 calc R . .
C19 C 0.3335(12) -0.0646(9) 0.3627(7) 0.059(5) Uani 1 1 d . . .
H19A H 0.3447 -0.0898 0.3316 0.070 Uiso 1 1 calc R . .
H19B H 0.3793 -0.0808 0.3873 0.070 Uiso 1 1 calc R . .
H19C H 0.3401 -0.0127 0.3577 0.070 Uiso 1 1 calc R . .
C20 C 0.1190(10) 0.1428(8) 0.4707(6) 0.042(3) Uani 1 1 d . . .
H20 H 0.1159 0.1598 0.4359 0.051 Uiso 1 1 calc R . .
C21 C 0.0187(11) 0.1413(9) 0.4915(6) 0.053(4) Uani 1 1 d . . .
H21A H -0.0182 0.1048 0.4740 0.064 Uiso 1 1 calc R . .
H21B H -0.0105 0.1886 0.4870 0.064 Uiso 1 1 calc R . .
H21C H 0.0207 0.1295 0.5266 0.064 Uiso 1 1 calc R . .
C22 C 0.1770(14) 0.1962(10) 0.4999(8) 0.072(6) Uani 1 1 d . . .
H22A H 0.2415 0.1966 0.4873 0.087 Uiso 1 1 calc R . .
H22B H 0.1774 0.1822 0.5347 0.087 Uiso 1 1 calc R . .
H22C H 0.1497 0.2443 0.4966 0.087 Uiso 1 1 calc R . .
C31 C 0.0162(8) 0.1432(7) 0.2881(5) 0.032(3) Uani 1 1 d . . .
C32 C 0.0211(8) 0.1309(6) 0.2390(5) 0.030(3) Uani 1 1 d . . .
C33 C -0.0412(10) 0.1671(8) 0.2077(6) 0.043(4) Uani 1 1 d . . .
H33 H -0.0397 0.1582 0.1733 0.052 Uiso 1 1 calc R . .
C34 C -0.1053(9) 0.2162(9) 0.2269(6) 0.048(4) Uani 1 1 d . . .
H34 H -0.1473 0.2403 0.2054 0.058 Uiso 1 1 calc R . .
C35 C -0.1087(8) 0.2305(7) 0.2772(6) 0.041(4) Uani 1 1 d . . .
H35 H -0.1514 0.2656 0.2892 0.049 Uiso 1 1 calc R . .
C36 C -0.0517(9) 0.1949(6) 0.3096(5) 0.032(3) Uani 1 1 d . . .
C37 C 0.0923(10) 0.0793(10) 0.2166(5) 0.051(5) Uani 1 1 d . . .
H37 H 0.1243 0.0530 0.2440 0.061 Uiso 1 1 calc R . .
C38 C 0.0582(13) 0.0289(7) 0.1833(5) 0.055(5) Uani 1 1 d . . .
H38A H 0.0121 -0.0021 0.1997 0.066 Uiso 1 1 calc R . .
H38B H 0.1103 -0.0006 0.1710 0.066 Uiso 1 1 calc R . .
H38C H 0.0282 0.0537 0.1556 0.066 Uiso 1 1 calc R . .
C39 C 0.1681(10) 0.1227(10) 0.1875(6) 0.054(4) Uani 1 1 d . . .
H39A H 0.2132 0.0893 0.1727 0.064 Uiso 1 1 calc R . .
H39B H 0.2011 0.1552 0.2100 0.064 Uiso 1 1 calc R . .
H39C H 0.1376 0.1509 0.1615 0.064 Uiso 1 1 calc R . .
C40 C -0.0490(9) 0.2134(7) 0.3624(6) 0.038(3) Uani 1 1 d . . .
H40 H -0.0151 0.1746 0.3806 0.045 Uiso 1 1 calc R . .
C41 C -0.1490(10) 0.2224(10) 0.3848(6) 0.054(4) Uani 1 1 d . . .
H41A H -0.1438 0.2385 0.4190 0.065 Uiso 1 1 calc R . .
H41B H -0.1821 0.1762 0.3837 0.065 Uiso 1 1 calc R . .
H41C H -0.1842 0.2581 0.3657 0.065 Uiso 1 1 calc R . .
C42 C 0.0038(13) 0.2853(9) 0.3697(7) 0.065(5) Uani 1 1 d . . .
H42A H 0.0073 0.2965 0.4048 0.078 Uiso 1 1 calc R . .
H42B H -0.0299 0.3238 0.3525 0.078 Uiso 1 1 calc R . .
H42C H 0.0674 0.2811 0.3562 0.078 Uiso 1 1 calc R . .
C1SA C 0.496(3) 0.0253(16) 0.4782(9) 0.110(15) Uani 0.60 1 d PD . 1
H1SA H 0.5558 0.0274 0.4601 0.132 Uiso 0.60 1 calc PR . 1
H1SB H 0.4465 0.0077 0.4554 0.132 Uiso 0.60 1 calc PR . 1
C2SA C 0.470(4) 0.100(2) 0.497(2) 0.135(17) Uani 0.60 1 d PD A 1
H2SA H 0.4121 0.0981 0.5173 0.162 Uiso 0.60 1 calc PR A 1
H2SB H 0.5214 0.1208 0.5166 0.162 Uiso 0.60 1 calc PR A 1
C3SA C 0.454(7) 0.141(3) 0.4496(19) 0.12(2) Uani 0.60 1 d PD A 1
H3SA H 0.4376 0.1910 0.4574 0.148 Uiso 0.60 1 calc PR A 1
H3SB H 0.4025 0.1188 0.4311 0.148 Uiso 0.60 1 calc PR A 1
H3SC H 0.5114 0.1401 0.4298 0.148 Uiso 0.60 1 calc PR A 1
C1SB C 0.499(6) 0.0395(12) 0.507(3) 0.110(15) Uani 0.40 1 d PD . 2
H1SC H 0.4708 0.0458 0.5401 0.132 Uiso 0.40 1 calc PR . 2
H1SD H 0.5632 0.0598 0.5074 0.132 Uiso 0.40 1 calc PR . 2
C2SB C 0.439(6) 0.076(4) 0.468(3) 0.135(17) Uani 0.40 1 d PD B 2
H2SC H 0.4630 0.0629 0.4350 0.162 Uiso 0.40 1 calc PR B 2
H2SD H 0.3737 0.0589 0.4708 0.162 Uiso 0.40 1 calc PR B 2
C3SB C 0.441(12) 0.157(4) 0.474(4) 0.12(2) Uani 0.40 1 d PD B 2
H3SD H 0.4041 0.1795 0.4477 0.148 Uiso 0.40 1 calc PR B 2
H3SE H 0.5065 0.1742 0.4717 0.148 Uiso 0.40 1 calc PR B 2
H3SF H 0.4151 0.1705 0.5059 0.148 Uiso 0.40 1 calc PR B 2

loop_
_atom_site_aniso_label
_atom_site_aniso_U_11
_atom_site_aniso_U_22
_atom_site_aniso_U_33
_atom_site_aniso_U_23
_atom_site_aniso_U_13
_atom_site_aniso_U_12
W 0.0287(3) 0.0257(3) 0.0427(3) -0.0023(2) -0.0030(2) -0.0037(2)
Si 0.0263(18) 0.0254(18) 0.0370(19) -0.0009(15) 0.0000(15) -0.0061(14)
O1 0.061(7) 0.038(6) 0.061(7) -0.015(5) 0.000(6) -0.004(5)
O2 0.037(6) 0.047(6) 0.064(7) 0.009(6) -0.003(5) 0.009(5)
O3 0.032(6) 0.058(7) 0.072(8) 0.007(6) 0.012(5) 0.006(5)
O4 0.081(9) 0.056(7) 0.057(7) 0.013(6) -0.004(6) 0.011(7)
O5 0.035(6) 0.075(8) 0.072(8) 0.011(7) 0.006(5) -0.008(6)
N1 0.020(5) 0.028(5) 0.035(6) 0.000(5) -0.001(4) -0.001(4)
N2 0.015(5) 0.027(5) 0.043(6) 0.001(4) -0.005(4) -0.001(4)
C1 0.043(9) 0.038(8) 0.043(8) -0.001(7) 0.000(7) 0.002(7)
C2 0.048(9) 0.037(8) 0.037(8) -0.006(6) 0.006(7) -0.005(7)
C3 0.052(10) 0.027(7) 0.050(9) -0.006(7) -0.012(7) 0.003(7)
C4 0.048(9) 0.038(8) 0.041(8) -0.003(7) 0.000(7) -0.002(7)
C5 0.046(9) 0.035(7) 0.044(8) 0.005(7) -0.007(7) -0.020(7)
C6 0.018(6) 0.035(7) 0.032(6) -0.003(5) -0.001(5) 0.006(5)
C7 0.020(6) 0.034(7) 0.045(8) -0.001(6) 0.004(6) -0.004(5)
C8 0.019(6) 0.035(7) 0.058(9) 0.015(6) 0.000(6) -0.004(5)
C11 0.017(6) 0.046(8) 0.031(7) 0.003(6) 0.001(5) -0.008(5)
C12 0.020(6) 0.041(8) 0.045(8) 0.005(6) -0.002(6) -0.001(6)
C13 0.031(8) 0.048(9) 0.055(9) 0.010(7) -0.001(7) 0.003(6)
C14 0.043(9) 0.060(10) 0.042(8) 0.017(8) -0.003(7) -0.003(8)
C15 0.044(9) 0.066(11) 0.032(7) 0.003(7) 0.001(6) -0.011(8)
C16 0.029(7) 0.050(8) 0.037(7) -0.003(6) -0.002(6) -0.011(6)
C17 0.036(8) 0.048(9) 0.040(7) -0.001(7) -0.008(6) 0.004(7)
C18 0.046(10) 0.042(9) 0.094(13) -0.017(9) -0.006(9) -0.006(8)
C19 0.058(11) 0.046(9) 0.072(11) -0.008(9) 0.024(9) 0.003(8)
C20 0.038(8) 0.038(8) 0.051(9) -0.008(7) 0.004(7) 0.005(6)
C21 0.040(9) 0.048(9) 0.071(11) -0.019(8) 0.002(8) -0.002(7)
C22 0.065(12) 0.058(11) 0.094(15) -0.028(10) -0.005(11) -0.014(10)
C31 0.016(6) 0.028(7) 0.050(8) 0.010(6) -0.004(5) -0.004(5)
C32 0.017(6) 0.023(6) 0.050(8) 0.006(6) -0.009(5) -0.006(5)
C33 0.039(8) 0.045(9) 0.045(8) 0.014(7) -0.011(7) -0.017(7)
C34 0.020(7) 0.054(10) 0.070(11) 0.029(8) -0.009(7) -0.001(6)
C35 0.017(6) 0.023(7) 0.082(11) 0.021(7) 0.011(6) 0.013(5)
C36 0.025(6) 0.016(6) 0.054(8) 0.008(6) 0.001(6) 0.017(5)
C37 0.024(7) 0.100(14) 0.029(7) 0.020(8) -0.002(6) 0.001(8)
C38 0.097(13) 0.022(7) 0.045(9) 0.011(6) 0.024(9) 0.040(8)
C39 0.025(7) 0.064(10) 0.072(11) 0.002(9) 0.007(7) -0.009(7)
C40 0.019(6) 0.015(6) 0.079(11) 0.003(6) 0.001(6) 0.007(5)
C41 0.031(8) 0.062(11) 0.070(11) -0.003(9) 0.011(7) 0.002(7)
C42 0.056(11) 0.044(10) 0.095(14) -0.015(10) 0.013(10) -0.007(8)
C1SA 0.08(2) 0.10(3) 0.14(5) -0.05(3) -0.05(3) -0.01(3)
C2SA 0.14(4) 0.11(4) 0.16(5) -0.04(3) -0.03(3) -0.02(3)
C3SA 0.15(4) 0.09(4) 0.13(6) -0.01(3) -0.01(6) -0.03(3)
C1SB 0.08(2) 0.10(3) 0.14(5) -0.05(3) -0.05(3) -0.01(3)
C2SB 0.14(4) 0.11(4) 0.16(5) -0.04(3) -0.03(3) -0.02(3)
C3SB 0.15(4) 0.09(4) 0.13(6) -0.01(3) -0.01(6) -0.03(3)

loop_
_atom_type_symbol
_atom_type_description
_atom_type_scat_dispersion_real
_atom_type_scat_dispersion_imag
_atom_type_scat_source
C C 0.0033 0.0016 'International Tables Vol C Tables 4.2.6.8 and 6.1.1.4'
H H 0.0000 0.0000 'International Tables Vol C Tables 4.2.6.8 and 6.1.1.4'
N N 0.0061 0.0033 'International Tables Vol C Tables 4.2.6.8 and 6.1.1.4'
O O 0.0106 0.0060 'International Tables Vol C Tables 4.2.6.8 and 6.1.1.4'
Si Si 0.0817 0.0704 'International Tables Vol C Tables 4.2.6.8 and 6.1.1.4'
W W -0.8490 6.8722 'International Tables Vol C Tables 4.2.6.8 and 6.1.1.4'

loop_
_geom_angle_atom_site_label_1
_geom_angle_atom_site_label_2
_geom_angle_atom_site_label_3
_geom_angle
_geom_angle_site_symmetry_3
C1 W C4 90.8(6) .
C1 W C5 92.2(6) .
C4 W C5 86.3(6) .
C1 W C2 90.0(6) .
C4 W C2 174.1(6) .
C5 W C2 87.8(6) .
C1 W C3 92.6(6) .
C4 W C3 90.6(6) .
C5 W C3 174.3(5) .
C2 W C3 95.3(6) .
C1 W Si 176.2(4) .
C4 W Si 91.6(4) .
C5 W Si 85.0(4) .
C2 W Si 87.2(4) .
C3 W Si 90.3(4) .
C6 Si W 121.4(4) .
C6 Si H1 101(6) .
W Si H1 125(6) .
C6 Si H2 97(6) .
W Si H2 116(6) .
H1 Si H2 88(8) .
C6 N1 C7 109.1(10) .
C6 N1 C11 126.9(10) .
C7 N1 C11 122.5(10) .
C6 N2 C8 111.8(10) .
C6 N2 C31 127.3(10) .
C8 N2 C31 120.5(10) .
O1 C1 W 177.8(13) .
O2 C2 W 175.3(13) .
O3 C3 W 176.0(13) .
O4 C4 W 179.1(15) .
O5 C5 W 179.2(13) .
N2 C6 N1 104.7(10) .
N2 C6 Si 129.3(9) .
N1 C6 Si 125.9(9) .
C8 C7 N1 108.5(11) .
C7 C8 N2 105.9(11) .
C16 C11 C12 123.2(13) .
C16 C11 N1 119.0(12) .
C12 C11 N1 117.8(11) .
C13 C12 C11 115.6(13) .
C13 C12 C17 122.6(13) .
C11 C12 C17 121.7(12) .
C14 C13 C12 122.8(15) .
C13 C14 C15 119.7(14) .
C16 C15 C14 120.7(15) .
C11 C16 C15 117.9(14) .
C11 C16 C20 122.7(13) .
C15 C16 C20 119.4(14) .
C12 C17 C18 114.0(13) .
C12 C17 C19 110.5(12) .
C18 C17 C19 108.5(13) .
C22 C20 C16 113.1(13) .
C22 C20 C21 109.1(13) .
C16 C20 C21 109.9(12) .
C32 C31 N2 121.2(12) .
C32 C31 C36 122.1(12) .
N2 C31 C36 116.1(12) .
C31 C32 C33 118.9(13) .
C31 C32 C37 122.4(11) .
C33 C32 C37 118.7(13) .
C34 C33 C32 120.2(14) .
C33 C34 C35 121.1(13) .
C36 C35 C34 121.2(13) .
C35 C36 C40 122.0(12) .
C35 C36 C31 116.5(13) .
C40 C36 C31 121.1(11) .
C38 C37 C32 117.0(12) .
C38 C37 C39 105.1(13) .
C32 C37 C39 109.7(14) .
C36 C40 C42 109.8(13) .
C36 C40 C41 112.3(12) .
C42 C40 C41 107.6(12) .
C2SA C1SA C1SA 109(4) 5_656
C3SA C2SA C1SA 102(4) .
C2SB C1SB C1SB 105(6) 5_656
C3SB C2SB C1SB 111(7) .

loop_
_geom_bond_atom_site_label_1
_geom_bond_atom_site_label_2
_geom_bond_distance
_geom_bond_site_symmetry_2
W C1 1.966(15) .
W C4 1.997(16) .
W C5 2.011(16) .
W C2 2.037(16) .
W C3 2.059(17) .
W Si 2.573(4) .
Si C6 1.928(13) .
Si H1 1.32(9) .
Si H2 1.32(9) .
O1 C1 1.167(17) .
O2 C2 1.157(17) .
O3 C3 1.134(18) .
O4 C4 1.173(18) .
O5 C5 1.167(18) .
N1 C6 1.380(15) .
N1 C7 1.386(16) .
N1 C11 1.442(16) .
N2 C6 1.344(16) .
N2 C8 1.389(15) .
N2 C31 1.449(16) .
C7 C8 1.337(19) .
C11 C16 1.374(19) .
C11 C12 1.420(19) .
C12 C13 1.379(19) .
C12 C17 1.493(19) .
C13 C14 1.36(2) .
C14 C15 1.40(2) .
C15 C16 1.38(2) .
C16 C20 1.52(2) .
C17 C18 1.53(2) .
C17 C19 1.57(2) .
C20 C22 1.52(2) .
C20 C21 1.54(2) .
C31 C32 1.355(19) .
C31 C36 1.484(17) .
C32 C33 1.402(18) .
C32 C37 1.52(2) .
C33 C34 1.39(2) .
C34 C35 1.39(2) .
C35 C36 1.369(18) .
C36 C40 1.47(2) .
C37 C38 1.39(2) .
C37 C39 1.56(2) .
C40 C42 1.55(2) .
C40 C41 1.558(18) .
C1SA C2SA 1.518(10) .
C1SA C1SA 1.518(10) 5_656
C2SA C3SA 1.518(10) .
C1SB C2SB 1.520(10) .
C1SB C1SB 1.520(10) 5_656
C2SB C3SB 1.519(10) .

loop_
_geom_torsion_atom_site_label_1
_geom_torsion_atom_site_label_2
_geom_torsion_atom_site_label_3
_geom_torsion_atom_site_label_4
_geom_torsion
_geom_torsion_site_symmetry_1
C1 W Si C6 -121(7) .
C4 W Si C6 109.2(6) .
C5 W Si C6 -164.6(6) .
C2 W Si C6 -76.7(6) .
C3 W Si C6 18.6(6) .
C4 W C1 O1 92(36) .
C5 W C1 O1 6(36) .
C2 W C1 O1 -82(36) .
C3 W C1 O1 -178(100) .
Si W C1 O1 -38(41) .
C1 W C2 O2 89(16) .
C4 W C2 O2 -10(19) .
C5 W C2 O2 -4(16) .
C3 W C2 O2 -179(100) .
Si W C2 O2 -89(16) .
C1 W C3 O3 -116(19) .
C4 W C3 O3 -25(19) .
C5 W C3 O3 32(23) .
C2 W C3 O3 154(19) .
Si W C3 O3 67(19) .
C1 W C4 O4 79(98) .
C5 W C4 O4 171(100) .
C2 W C4 O4 177(100) .
C3 W C4 O4 -14(98) .
Si W C4 O4 -104(98) .
C1 W C5 O5 121(98) .
C4 W C5 O5 30(98) .
C2 W C5 O5 -149(98) .
C3 W C5 O5 -27(100) .
Si W C5 O5 -62(98) .
C8 N2 C6 N1 -0.7(14) .
C31 N2 C6 N1 -173.6(12) .
C8 N2 C6 Si -177.2(10) .
C31 N2 C6 Si 9.9(19) .
C7 N1 C6 N2 1.1(13) .
C11 N1 C6 N2 167.1(11) .
C7 N1 C6 Si 177.7(9) .
C11 N1 C6 Si -16.2(18) .
W Si C6 N2 67.0(12) .
W Si C6 N1 -108.8(10) .
C6 N1 C7 C8 -1.1(15) .
C11 N1 C7 C8 -167.9(12) .
N1 C7 C8 N2 0.6(15) .
C6 N2 C8 C7 0.1(16) .
C31 N2 C8 C7 173.5(12) .
C6 N1 C11 C16 -85.7(16) .
C7 N1 C11 C16 78.6(15) .
C6 N1 C11 C12 95.9(15) .
C7 N1 C11 C12 -99.8(14) .
C16 C11 C12 C13 -1.2(19) .
N1 C11 C12 C13 177.2(11) .
C16 C11 C12 C17 -177.6(12) .
N1 C11 C12 C17 0.7(18) .
C11 C12 C13 C14 1(2) .
C17 C12 C13 C14 177.6(14) .
C12 C13 C14 C15 -1(2) .
C13 C14 C15 C16 1(2) .
C12 C11 C16 C15 1(2) .
N1 C11 C16 C15 -177.0(12) .
C12 C11 C16 C20 -178.1(12) .
N1 C11 C16 C20 3.5(19) .
C14 C15 C16 C11 -1(2) .
C14 C15 C16 C20 178.1(13) .
C13 C12 C17 C18 33.6(19) .
C11 C12 C17 C18 -150.3(13) .
C13 C12 C17 C19 -89.0(17) .
C11 C12 C17 C19 87.2(15) .
C11 C16 C20 C22 -128.2(16) .
C15 C16 C20 C22 52.3(19) .
C11 C16 C20 C21 109.6(15) .
C15 C16 C20 C21 -69.8(17) .
C6 N2 C31 C32 -115.2(15) .
C8 N2 C31 C32 72.5(17) .
C6 N2 C31 C36 73.4(16) .
C8 N2 C31 C36 -98.8(14) .
N2 C31 C32 C33 -172.1(11) .
C36 C31 C32 C33 -1.3(18) .
N2 C31 C32 C37 7.7(19) .
C36 C31 C32 C37 178.5(12) .
C31 C32 C33 C34 1.6(19) .
C37 C32 C33 C34 -178.2(13) .
C32 C33 C34 C35 0(2) .
C33 C34 C35 C36 -2(2) .
C34 C35 C36 C40 175.0(13) .
C34 C35 C36 C31 3(2) .
C32 C31 C36 C35 -0.8(19) .
N2 C31 C36 C35 170.5(11) .
C32 C31 C36 C40 -173.2(12) .
N2 C31 C36 C40 -1.9(17) .
C31 C32 C37 C38 131.0(14) .
C33 C32 C37 C38 -49.2(19) .
C31 C32 C37 C39 -109.6(14) .
C33 C32 C37 C39 70.2(16) .
C35 C36 C40 C42 -73.5(17) .
C31 C36 C40 C42 98.5(14) .
C35 C36 C40 C41 46.2(17) .
C31 C36 C40 C41 -141.9(13) .
C1SA C1SA C2SA C3SA -174(6) 5_656
C1SB C1SB C2SB C3SB -173(11) 5_656
